data_7119101
loop_
_publ_author_name
'Knipe, Peter C.'
'Thompson, Sam'
'Hamilton, Andrew D.'

_publ_section_title
;
 Acid-mediated topological control in a functionalized foldamer
;
_journal_coden_ASTM CHCOFS
_journal_issue 39
_journal_name_full
;
 Chemical Communications (Cambridge, United Kingdom)
;
_journal_page_first 6521
_journal_page_last 6524
_journal_paper_doi 10.1039/c6cc01496h
_journal_volume 52
_journal_year 2016
_chemical_absolute_configuration ad
_chemical_compound_source synthesis
_chemical_formula_moiety 'C21 H17 Br1 N4 O5 S1'
_chemical_formula_sum 'C21 H17 Br N4 O5 S'
_chemical_formula_weight 517.36
_chemical_melting_point ?
_chemical_name_systematic 5
_space_group_IT_number 5
_symmetry_cell_setting monoclinic
_symmetry_space_group_name_Hall 'C 2y'
_symmetry_space_group_name_H-M 'C 1 2 1'
_atom_sites_solution_hydrogens difmap
_atom_sites_solution_primary direct
_audit_creation_date 2016-01-08
_audit_creation_method CRYSTALS_ver_14.43
_audit_update_record
;
2016-02-16 deposited with the CCDC.
2016-03-21 downloaded from the CCDC.
;
_cell_angle_alpha 90
_cell_angle_beta 94.337(2)
_cell_angle_gamma 90
_cell_formula_units_Z 4
_cell_length_a 38.8020(11)
_cell_length_b 5.04894(13)
_cell_length_c 10.7810(3)
_cell_measurement_reflns_used 4336
_cell_measurement_temperature 150
_cell_measurement_theta_max 27
_cell_measurement_theta_min 6
_cell_volume 2106.05(10)
_computing_cell_refinement 'CrysAlis, (Oxford Diffraction, 2002)'
_computing_data_collection 'SuperNova, (Oxford Diffraction, 2010)'
_computing_data_reduction 'CrysAlis, (Oxford Diffraction, 2002)'
_computing_molecular_graphics 'CAMERON (Watkin et al., 1996)'
_computing_publication_material 'CRYSTALS (Betteridge et al., 2003)'
_computing_structure_refinement 'CRYSTALS (Betteridge et al., 2003)'
_computing_structure_solution 'SIR92 (Altomare et al., 1994)'
_diffrn_ambient_temperature 150
_diffrn_measured_fraction_theta_full 1.000
_diffrn_measured_fraction_theta_max 0.993
_diffrn_measurement_device Area
_diffrn_measurement_device_type 'Oxford Diffraction SuperNova'
_diffrn_measurement_method \w/2\q
_diffrn_radiation_monochromator graphite
_diffrn_radiation_type 'Cu K\a'
_diffrn_radiation_wavelength 1.54184
_diffrn_reflns_av_R_equivalents 0.027
_diffrn_reflns_limit_h_max 48
_diffrn_reflns_limit_h_min -48
_diffrn_reflns_limit_k_max 6
_diffrn_reflns_limit_k_min -6
_diffrn_reflns_limit_l_max 13
_diffrn_reflns_limit_l_min -13
_diffrn_reflns_number 20409
_diffrn_reflns_theta_full 72.562
_diffrn_reflns_theta_max 76.769
_diffrn_reflns_theta_min 4.112
_diffrn_standards_decay_% .
_diffrn_standards_interval_count .
_diffrn_standards_interval_time .
_diffrn_standards_number 0
_exptl_absorpt_coefficient_mu 3.966
_exptl_absorpt_correction_T_max 0.85
_exptl_absorpt_correction_T_min 0.78
_exptl_absorpt_correction_type multi-scan
_exptl_absorpt_process_details 'CrysAlis, (Oxford Diffraction, 2002)'
_exptl_crystal_colour clear_pale_colourless
_exptl_crystal_density_diffrn 1.632
_exptl_crystal_density_meas ?
_exptl_crystal_density_method 'not measured'
_exptl_crystal_description needle
_exptl_crystal_F_000 1048
_exptl_crystal_recrystallization_method 'Re-crystallisation from solvent: dichloromethane/hexane'
_exptl_crystal_size_max 0.160
_exptl_crystal_size_mid 0.080
_exptl_crystal_size_min 0.040
_refine_diff_density_max 0.27
_refine_diff_density_min -0.27
_refine_ls_abs_structure_details 'Flack (1983), 1868 Friedel-pairs'
_refine_ls_abs_structure_Flack -0.013(10)
_refine_ls_extinction_method None
_refine_ls_goodness_of_fit_ref 0.9493
_refine_ls_hydrogen_treatment constr
_refine_ls_matrix_type full
_refine_ls_number_parameters 290
_refine_ls_number_reflns 4322
_refine_ls_number_restraints 1
_refine_ls_R_factor_all 0.0304
_refine_ls_R_factor_gt 0.0303
_refine_ls_shift/su_max 0.0005642
_refine_ls_shift/su_mean 0.0000530
_refine_ls_structure_factor_coef Fsqd
_refine_ls_weighting_details
;
 Method, part 1, Chebychev polynomial, (Watkin, 1994, Prince, 1982) 
 [weight] = 1.0/[A~0~*T~0~(x)+A~1~*T~1~(x) ... +A~n-1~]*T~n-1~(x)] 
 where A~i~ are the Chebychev coefficients listed below and x= Fcalc/Fmax 
 Method = Robust Weighting (Prince, 1982) 
 W = [weight] * [1-(deltaF/6*sigmaF)^2^]^2^ 
 A~i~ are: 
 0.293E+04 0.508E+04 0.330E+04 0.154E+04 408. 
;
_refine_ls_weighting_scheme calc
_refine_ls_wR_factor_all 0.0792
_refine_ls_wR_factor_gt 0.0790
_refine_ls_wR_factor_ref 0.0792
_reflns_limit_h_max 48
_reflns_limit_h_min -48
_reflns_limit_k_max 6
_reflns_limit_k_min -6
_reflns_limit_l_max 13
_reflns_limit_l_min 0
_reflns_number_gt 4281
_reflns_number_total 4336
_reflns_threshold_expression I>2.0\s(I)
_oxford_diffrn_Wilson_B_factor 2.54
_oxford_diffrn_Wilson_scale 0.07
_oxford_refine_ls_r_factor_ref 0.0304
_oxford_refine_ls_scale 3.91(4)
_oxford_reflns_number_all 4322
_oxford_reflns_threshold_expression_ref I>-3.0\s(I)
_oxford_structure_analysis_title '013pck15 in C2'
_cod_duplicate_entry 7119100
_cod_data_source_file c6cc01496h_right.cif
_cod_data_source_block 5
_cod_depositor_comments
;
The following automatic conversions were performed:

'_chemical_melting_point' value 'not measured' was changed to '?' -
the value is undefined or not given.

'_exptl_crystal_density_meas' value 'not measured' was changed to '?'
- the value is perceived as not measured.

Automatic conversion script
Id: cif_fix_values 4624 2016-04-14 12:54:50Z antanas 
;
_cod_original_sg_symbol_H-M 'C 1 2 1 '
_cod_original_formula_sum 'C21 H17 Br1 N4 O5 S1'
_cod_database_code 7119101

loop_
_symmetry_equiv_pos_as_xyz
x,y,z
x+1/2,y+1/2,z
-x,y,-z
-x+1/2,y+1/2,-z

loop_
_atom_site_label
_atom_site_type_symbol
_atom_site_fract_x
_atom_site_fract_y
_atom_site_fract_z
_atom_site_U_iso_or_equiv
_atom_site_occupancy
_atom_site_adp_type
_atom_site_refinement_flags_posn
_atom_site_refinement_flags_adp
_atom_site_refinement_flags_occupancy
_atom_site_disorder_assembly
_atom_site_disorder_group
_atom_site_attached_hydrogens
Br1 Br 0.439649(4) -0.25576(9) 0.785392(15) 0.0356 1.0000 Uani . . . . . .
C2 C 0.40230(5) -0.0122(4) 0.77912(16) 0.0297 1.0000 Uani . . . . . .
N3 N 0.39933(4) 0.1440(4) 0.67984(13) 0.0271 1.0000 Uani . . . . . .
C4 C 0.37383(4) 0.3227(4) 0.67443(14) 0.0262 1.0000 Uani . . . . . .
N5 N 0.37319(4) 0.4842(4) 0.56879(14) 0.0247 1.0000 Uani . . . . . .
C6 C 0.34920(4) 0.6739(4) 0.53493(15) 0.0252 1.0000 Uani . . . . . .
O7 O 0.32441(3) 0.7431(4) 0.58802(11) 0.0347 1.0000 Uani . . . . . .
N8 N 0.35879(3) 0.7819(3) 0.41962(13) 0.0256 1.0000 Uani . . . . . .
S9 S 0.330944(10) 0.96954(11) 0.33500(4) 0.0255 1.0000 Uani . . . . . .
O10 O 0.31948(4) 1.1732(3) 0.41424(14) 0.0345 1.0000 Uani . . . . . .
O11 O 0.34737(4) 1.0392(3) 0.22504(13) 0.0339 1.0000 Uani . . . . . .
C12 C 0.29398(4) 0.7744(4) 0.29101(14) 0.0243 1.0000 Uani . . . . . .
C13 C 0.26676(4) 0.7861(5) 0.36953(15) 0.0309 1.0000 Uani . . . . . .
C14 C 0.23615(5) 0.6523(5) 0.34018(18) 0.0364 1.0000 Uani . . . . . .
C15 C 0.23199(5) 0.4987(5) 0.23459(16) 0.0385 1.0000 Uani . . . . . .
C16 C 0.25812(5) 0.4883(5) 0.15299(16) 0.0350 1.0000 Uani . . . . . .
C17 C 0.28857(4) 0.6281(4) 0.18163(15) 0.0255 1.0000 Uani . . . . . .
N18 N 0.31392(4) 0.6139(4) 0.08637(13) 0.0306 1.0000 Uani . . . . . .
O19 O 0.34364(3) 0.5601(3) 0.11680(11) 0.0331 1.0000 Uani . . . . . .
O20 O 0.30268(4) 0.6494(6) -0.02094(14) 0.0697 1.0000 Uani . . . . . .
C21 C 0.38629(4) 0.6202(4) 0.36734(15) 0.0235 1.0000 Uani . . . . . .
C22 C 0.39923(5) 0.4526(5) 0.48010(15) 0.0316 1.0000 Uani . . . . . .
C23 C 0.41586(5) 0.7770(5) 0.3161(2) 0.0402 1.0000 Uani . . . . . .
C24 C 0.44056(5) 0.5833(5) 0.2628(2) 0.0347 1.0000 Uani . . . . . .
C25 C 0.43254(5) 0.4686(6) 0.14688(19) 0.0442 1.0000 Uani . . . . . .
C26 C 0.45397(6) 0.2800(7) 0.09909(19) 0.0495 1.0000 Uani . . . . . .
C27 C 0.48409(6) 0.2052(6) 0.1673(2) 0.0459 1.0000 Uani . . . . . .
C28 C 0.49259(5) 0.3180(6) 0.2822(2) 0.0446 1.0000 Uani . . . . . .
C29 C 0.47116(5) 0.5090(5) 0.3297(2) 0.0404 1.0000 Uani . . . . . .
C30 C 0.35070(5) 0.3533(5) 0.76690(16) 0.0319 1.0000 Uani . . . . . .
C31 C 0.35489(5) 0.1817(5) 0.86848(17) 0.0372 1.0000 Uani . . . . . .
C32 C 0.38100(6) -0.0063(5) 0.87653(17) 0.0363 1.0000 Uani . . . . . .
H131 H 0.2697 0.8867 0.4412 0.0366 1.0000 Uiso R . . . . .
H141 H 0.2183 0.6630 0.3940 0.0430 1.0000 Uiso R . . . . .
H151 H 0.2116 0.3995 0.2173 0.0453 1.0000 Uiso R . . . . .
H161 H 0.2537 0.3895 0.0805 0.0442 1.0000 Uiso R . . . . .
H211 H 0.3754 0.4996 0.3006 0.0265 1.0000 Uiso R . . . . .
H221 H 0.4004 0.2646 0.4565 0.0366 1.0000 Uiso R . . . . .
H222 H 0.4229 0.5018 0.5196 0.0368 1.0000 Uiso R . . . . .
H231 H 0.4076 0.8955 0.2554 0.0483 1.0000 Uiso R . . . . .
H232 H 0.4272 0.8803 0.3826 0.0470 1.0000 Uiso R . . . . .
H251 H 0.4118 0.5199 0.0986 0.0531 1.0000 Uiso R . . . . .
H261 H 0.4490 0.2040 0.0186 0.0615 1.0000 Uiso R . . . . .
H271 H 0.4979 0.0727 0.1389 0.0550 1.0000 Uiso R . . . . .
H281 H 0.5125 0.2710 0.3260 0.0552 1.0000 Uiso R . . . . .
H291 H 0.4774 0.5906 0.4021 0.0485 1.0000 Uiso R . . . . .
H301 H 0.3336 0.4803 0.7597 0.0361 1.0000 Uiso R . . . . .
H311 H 0.3392 0.1940 0.9336 0.0454 1.0000 Uiso R . . . . .
H321 H 0.3840 -0.1172 0.9406 0.0434 1.0000 Uiso R . . . . .

loop_
_atom_site_aniso_label
_atom_site_aniso_U_11
_atom_site_aniso_U_22
_atom_site_aniso_U_33
_atom_site_aniso_U_23
_atom_site_aniso_U_13
_atom_site_aniso_U_12
Br1 0.03244(12) 0.02821(13) 0.04434(12) 0.00171(8) -0.00887(8) -0.00055(7)
C2 0.0285(8) 0.0254(9) 0.0342(7) -0.0049(7) -0.0035(6) -0.0046(7)
N3 0.0250(6) 0.0247(8) 0.0310(6) -0.0052(6) -0.0019(5) -0.0024(6)
C4 0.0261(7) 0.0249(9) 0.0274(7) -0.0038(6) -0.0002(6) -0.0020(7)
N5 0.0223(6) 0.0239(8) 0.0278(6) -0.0054(6) 0.0005(5) 0.0015(6)
C6 0.0236(7) 0.0212(9) 0.0309(7) -0.0051(6) 0.0019(6) -0.0012(7)
O7 0.0276(6) 0.0379(8) 0.0394(6) -0.0039(7) 0.0087(5) 0.0108(7)
N8 0.0195(6) 0.0231(9) 0.0345(6) -0.0020(6) 0.0028(5) 0.0016(6)
S9 0.02272(19) 0.0169(2) 0.03681(18) -0.00120(16) 0.00193(14) -0.00026(15)
O10 0.0313(6) 0.0215(8) 0.0506(7) -0.0108(6) 0.0019(5) 0.0044(5)
O11 0.0304(6) 0.0267(8) 0.0452(6) 0.0082(6) 0.0064(5) -0.0039(6)
C12 0.0227(7) 0.0207(9) 0.0295(6) 0.0008(7) 0.0029(5) -0.0016(7)
C13 0.0247(8) 0.0380(12) 0.0304(7) -0.0047(8) 0.0054(6) -0.0023(7)
C14 0.0272(8) 0.0498(13) 0.0325(7) 0.0057(8) 0.0051(6) -0.0034(9)
C15 0.0280(9) 0.0521(15) 0.0348(8) 0.0049(10) -0.0005(7) -0.0108(9)
C16 0.0339(10) 0.0423(14) 0.0280(7) -0.0032(9) -0.0029(7) -0.0089(9)
C17 0.0240(7) 0.0269(9) 0.0257(7) 0.0045(7) 0.0036(6) 0.0004(7)
N18 0.0322(7) 0.0373(10) 0.0223(6) 0.0057(6) 0.0021(5) 0.0067(7)
O19 0.0285(6) 0.0390(9) 0.0319(6) 0.0016(6) 0.0026(5) 0.0056(6)
O20 0.0416(8) 0.141(3) 0.0269(6) 0.0232(10) 0.0059(5) 0.0322(12)
C21 0.0207(7) 0.0175(8) 0.0323(8) -0.0030(6) 0.0025(6) 0.0019(6)
C22 0.0258(8) 0.0408(12) 0.0280(7) -0.0035(8) 0.0017(6) 0.0083(8)
C23 0.0308(9) 0.0248(11) 0.0673(11) 0.0063(9) 0.0196(8) 0.0011(8)
C24 0.0272(9) 0.0279(12) 0.0509(9) 0.0094(9) 0.0161(7) 0.0030(8)
C25 0.0324(10) 0.0616(17) 0.0398(8) 0.0167(11) 0.0114(7) 0.0151(11)
C26 0.0420(10) 0.0700(19) 0.0377(8) 0.0035(12) 0.0105(7) 0.0173(13)
C27 0.0355(10) 0.0503(16) 0.0542(10) 0.0100(11) 0.0187(8) 0.0151(11)
C28 0.0235(8) 0.0538(16) 0.0573(11) 0.0131(11) 0.0082(8) 0.0098(9)
C29 0.0259(9) 0.0420(14) 0.0537(10) 0.0006(10) 0.0063(8) 0.0008(9)
C30 0.0338(8) 0.0299(11) 0.0326(8) -0.0039(8) 0.0064(7) -0.0018(8)
C31 0.0426(10) 0.0376(13) 0.0323(8) -0.0023(8) 0.0100(7) -0.0045(9)
C32 0.0422(10) 0.0342(12) 0.0325(7) 0.0009(8) 0.0019(7) -0.0049(8)

loop_
_atom_type_symbol
_atom_type_scat_dispersion_real
_atom_type_scat_dispersion_imag
_atom_type_scat_Cromer_Mann_a1
_atom_type_scat_Cromer_Mann_b1
_atom_type_scat_Cromer_Mann_a2
_atom_type_scat_Cromer_Mann_b2
_atom_type_scat_Cromer_Mann_a3
_atom_type_scat_Cromer_Mann_b3
_atom_type_scat_Cromer_Mann_a4
_atom_type_scat_Cromer_Mann_b4
_atom_type_scat_Cromer_Mann_c
_atom_type_scat_source
C 0.0181 0.0091 2.3100 20.8439 1.0200 10.2075 1.5886 0.5687 0.8650 51.6512 0.2156 'International Tables Vol C 4.2.6.8 and 6.1.1.4'
H 0.0000 0.0000 0.4930 10.5109 0.3229 26.1257 0.1402 3.1424 0.0408 57.7998 0.0030 'International Tables Vol C 4.2.6.8 and 6.1.1.4'
N 0.0311 0.0180 12.2126 0.0057 3.1322 9.8933 2.0125 28.9975 1.1663 0.5826 -11.5290 'International Tables Vol C 4.2.6.8 and 6.1.1.4'
O 0.0492 0.0322 3.0485 13.2771 2.2868 5.7011 1.5463 0.3239 0.8670 32.9089 0.2508 'International Tables Vol C 4.2.6.8 and 6.1.1.4'
S 0.3331 0.5567 6.9053 1.4679 5.2034 22.2151 1.4379 0.2536 1.5863 56.1720 0.8669 'International Tables Vol C 4.2.6.8 and 6.1.1.4'
Br -0.6763 1.2805 17.1789 2.1723 5.2358 16.5796 5.6377 0.2609 3.9851 41.4328 2.9557 'International Tables Vol C 4.2.6.8 and 6.1.1.4'

loop_
_geom_angle_atom_site_label_1
_geom_angle_site_symmetry_1
_geom_angle_atom_site_label_2
_geom_angle_site_symmetry_2
_geom_angle_atom_site_label_3
_geom_angle_site_symmetry_3
_geom_angle
_geom_angle_publ_flag
Br1 . C2 . N3 . 115.67(14) yes
Br1 . C2 . C32 . 119.01(16) yes
N3 . C2 . C32 . 125.3(2) yes
C2 . N3 . C4 . 117.07(16) yes
N3 . C4 . N5 . 113.34(14) yes
N3 . C4 . C30 . 123.75(17) yes
N5 . C4 . C30 . 122.87(17) yes
C4 . N5 . C6 . 126.56(15) yes
C4 . N5 . C22 . 120.11(16) yes
C6 . N5 . C22 . 113.30(16) yes
N5 . C6 . O7 . 128.87(17) yes
N5 . C6 . N8 . 106.40(14) yes
O7 . C6 . N8 . 124.73(18) yes
C6 . N8 . S9 . 119.60(11) yes
C6 . N8 . C21 . 111.13(15) yes
S9 . N8 . C21 . 124.16(11) yes
N8 . S9 . O10 . 107.56(8) yes
N8 . S9 . O11 . 106.48(8) yes
O10 . S9 . O11 . 119.75(10) yes
N8 . S9 . C12 . 108.05(8) yes
O10 . S9 . C12 . 106.10(8) yes
O11 . S9 . C12 . 108.46(8) yes
S9 . C12 . C13 . 116.44(14) yes
S9 . C12 . C17 . 125.97(12) yes
C13 . C12 . C17 . 117.40(16) yes
C12 . C13 . C14 . 120.95(18) yes
C12 . C13 . H131 . 118.4 no
C14 . C13 . H131 . 120.7 no
C13 . C14 . C15 . 120.63(17) yes
C13 . C14 . H141 . 119.5 no
C15 . C14 . H141 . 119.8 no
C14 . C15 . C16 . 119.88(19) yes
C14 . C15 . H151 . 120.4 no
C16 . C15 . H151 . 119.7 no
C15 . C16 . C17 . 119.17(18) yes
C15 . C16 . H161 . 117.0 no
C17 . C16 . H161 . 123.8 no
C12 . C17 . C16 . 121.87(15) yes
C12 . C17 . N18 . 123.26(17) yes
C16 . C17 . N18 . 114.85(16) yes
C17 . N18 . O19 . 119.70(13) yes
C17 . N18 . O20 . 116.34(15) yes
O19 . N18 . O20 . 123.90(14) yes
N8 . C21 . C22 . 101.75(13) yes
N8 . C21 . C23 . 115.55(16) yes
C22 . C21 . C23 . 111.20(16) yes
N8 . C21 . H211 . 109.0 no
C22 . C21 . H211 . 109.1 no
C23 . C21 . H211 . 109.9 no
C21 . C22 . N5 . 105.01(15) yes
C21 . C22 . H221 . 110.2 no
N5 . C22 . H221 . 108.9 no
C21 . C22 . H222 . 115.4 no
N5 . C22 . H222 . 110.5 no
H221 . C22 . H222 . 106.7 no
C21 . C23 . C24 . 108.44(18) yes
C21 . C23 . H231 . 111.2 no
C24 . C23 . H231 . 110.1 no
C21 . C23 . H232 . 108.9 no
C24 . C23 . H232 . 111.5 no
H231 . C23 . H232 . 106.8 no
C23 . C24 . C25 . 120.4(2) yes
C23 . C24 . C29 . 121.1(2) yes
C25 . C24 . C29 . 118.5(2) yes
C24 . C25 . C26 . 121.3(2) yes
C24 . C25 . H251 . 119.8 no
C26 . C25 . H251 . 119.0 no
C25 . C26 . C27 . 119.6(2) yes
C25 . C26 . H261 . 121.8 no
C27 . C26 . H261 . 118.5 no
C26 . C27 . C28 . 119.9(2) yes
C26 . C27 . H271 . 120.6 no
C28 . C27 . H271 . 119.4 no
C27 . C28 . C29 . 120.4(2) yes
C27 . C28 . H281 . 119.7 no
C29 . C28 . H281 . 119.9 no
C28 . C29 . C24 . 120.2(2) yes
C28 . C29 . H291 . 120.4 no
C24 . C29 . H291 . 119.3 no
C4 . C30 . C31 . 116.59(19) yes
C4 . C30 . H301 . 120.8 no
C31 . C30 . H301 . 122.6 no
C30 . C31 . C32 . 121.00(16) yes
C30 . C31 . H311 . 119.2 no
C32 . C31 . H311 . 119.8 no
C31 . C32 . C2 . 116.28(19) yes
C31 . C32 . H321 . 122.1 no
C2 . C32 . H321 . 121.7 no

loop_
_geom_bond_atom_site_label_1
_geom_bond_site_symmetry_1
_geom_bond_atom_site_label_2
_geom_bond_site_symmetry_2
_geom_bond_distance
_geom_bond_publ_flag
Br1 . C2 . 1.898(2) yes
C2 . N3 . 1.327(3) yes
C2 . C32 . 1.385(3) yes
N3 . C4 . 1.337(2) yes
C4 . N5 . 1.399(2) yes
C4 . C30 . 1.399(2) yes
N5 . C6 . 1.366(2) yes
N5 . C22 . 1.451(2) yes
C6 . O7 . 1.207(2) yes
C6 . N8 . 1.432(2) yes
N8 . S9 . 1.6577(16) yes
N8 . C21 . 1.488(2) yes
S9 . O10 . 1.4293(14) yes
S9 . O11 . 1.4317(13) yes
S9 . C12 . 1.7748(18) yes
C12 . C13 . 1.404(2) yes
C12 . C17 . 1.394(3) yes
C13 . C14 . 1.382(3) yes
C13 . H131 . 0.925 no
C14 . C15 . 1.377(3) yes
C14 . H141 . 0.939 no
C15 . C16 . 1.393(3) yes
C15 . H151 . 0.944 no
C16 . C17 . 1.391(3) yes
C16 . H161 . 0.932 no
C17 . N18 . 1.477(2) yes
N18 . O19 . 1.206(2) yes
N18 . O20 . 1.218(2) yes
C21 . C22 . 1.534(2) yes
C21 . C23 . 1.531(2) yes
C21 . H211 . 1.011 no
C22 . H221 . 0.984 no
C22 . H222 . 1.015 no
C23 . C24 . 1.513(3) yes
C23 . H231 . 0.925 no
C23 . H232 . 0.965 no
C24 . C25 . 1.391(3) yes
C24 . C29 . 1.393(3) yes
C25 . C26 . 1.389(4) yes
C25 . H251 . 0.960 no
C26 . C27 . 1.385(3) yes
C26 . H261 . 0.955 no
C27 . C28 . 1.381(4) yes
C27 . H271 . 0.924 no
C28 . C29 . 1.396(3) yes
C28 . H281 . 0.907 no
C29 . H291 . 0.899 no
C30 . C31 . 1.396(3) yes
C30 . H301 . 0.921 no
C31 . C32 . 1.386(3) yes
C31 . H311 . 0.965 no
C32 . H321 . 0.890 no

loop_
_geom_hbond_atom_site_label_D
_geom_hbond_site_symmetry_D
_geom_hbond_atom_site_label_H
_geom_hbond_site_symmetry_H
_geom_hbond_atom_site_label_A
_geom_hbond_site_symmetry_A
_geom_hbond_angle_DHA
_geom_hbond_distance_DH
_geom_hbond_distance_HA
_geom_hbond_distance_DA
_geom_hbond_publ_flag
C15 . H151 . O20 4_545 124.46 0.944 2.491 3.124(3) yes
C16 . H161 . O20 4_545 124.48 0.932 2.541 3.164(3) yes
C21 . H211 . O19 . 135.26 1.011 2.272 3.074(3) yes
C23 . H231 . O11 . 124.19 0.925 2.446 3.064(3) yes
C30 . H301 . O7 . 122.72 0.921 2.283 2.887(3) yes
